data_4119072
loop_
_publ_author_name
'Corbett, J.D.'
'Ziebarth, R.P.'

_publ_section_title
;
 Cation distributions within a cluster framework. Synthesis and structure
 of the carbon- and boron-centered zirconium cluster compounds Cs K Zr6
 Cl15 C and Cs K Zr6 Cl15 B
;
_journal_name_full 'Journal of the American Chemical Society'
_journal_page_first 4844
_journal_page_last 4850
_journal_paper_doi 10.1021/ja00250a015
_journal_volume 109
_journal_year 1987
_chemical_formula_sum 'B Cl15 Cs K Zr6'
_chemical_name_systematic 'Cs K Zr6 Cl15 B'
_space_group_IT_number 51
_symmetry_space_group_name_Hall '-P 2a 2a'
_symmetry_space_group_name_H-M 'P m m a'
_cell_angle_alpha 90
_cell_angle_beta 90
_cell_angle_gamma 90
_cell_formula_units_Z 4
_cell_length_a 18.672
_cell_length_b 14.026
_cell_length_c 9.731
_cell_volume 2548.485
_citation_journal_id_ASTM JACSAT
_cod_data_source_file boron0-1_131.cif
_cod_data_source_block B1Cl15Cs1K1Zr6
_cod_original_cell_volume 2548.486
_cod_original_formula_sum 'B1 Cl15 Cs1 K1 Zr6'
_cod_database_code 4119072

loop_
_symmetry_equiv_pos_as_xyz
x,y,z
-x+1/2,-y,z
x+1/2,-y,-z
-x,y,-z
-x,-y,-z
x-1/2,y,-z
-x-1/2,y,z
x,-y,z

loop_
_atom_site_label
_atom_site_type_symbol
_atom_site_fract_x
_atom_site_fract_y
_atom_site_fract_z
_atom_site_occupancy
_atom_site_U_iso_or_equiv
Cl6 Cl-1 0.59714 0.3711 0.2378 1 0.0
Zr4 Zr+2 0.25 0 0.379 1 0.0
K1 K+1 0.25 0.2515 0.6588 1 0.0
B1 B-3 0.5 0.5 0.5 1.07 0.0
Cs2 Cs+1 0 0 0.5 1 0.0
Cl2 Cl-1 0.25 0 0.6465 1 0.0
Cl4 Cl-1 0 0.2453 0.5 1 0.0
Zr3 Zr+2 0.33804 0.11672 0.14675 1 0.0
Cl7 Cl-1 0.33966 0.3747 0.413 1 0.0
B2 B-3 0.25 0 0.145 0.92 0.0
Cs1 Cs+1 0.25 0.5 0.0911 1 0.0
Cl11 Cl-1 0.15269 0.1274 0.8856 1 0.0
Cl10 Cl-1 0.34515 0.1274 0.4093 1 0.0
Cl8 Cl-1 0.25 0.2556 0.1407 1 0.0
Zr5 Zr+2 0.25 0 0.913 1 0.0
Zr2 Zr+2 0.61493 0.5 0.4191 1 0.0
Cl1 Cl-1 0.4379 0.2509 0.1551 1 0.0
Cl3 Cl-1 0.25 0.5 0.6869 1 0.0
Cl5 Cl-1 0.4365 0.5 0.1503 1 0.0
Cl9 Cl-1 0.4427 0 0.1501 1 0.0
Zr1 Zr+2 0.47097 0.38355 0.34042 1 0.0
